data_1556002
loop_
_publ_author_name
'Halli, Juliette'
'Bolte, Michael'
'Bats, Jan'
'Manolikakes, Georg'

_publ_section_title
;
 Modular Two-Step Approach for the Stereodivergent Synthesis of
 1,3-Diamines with Three Continuous Stereocenters.
;
_journal_issue 3
_journal_name_full 'Organic letters'
_journal_page_first 674
_journal_page_last 677
_journal_paper_doi 10.1021/acs.orglett.6b03841
_journal_volume 19
_journal_year 2017
_chemical_formula_moiety 'C29 H28 N2 O3'
_chemical_formula_sum 'C29 H28 N2 O3'
_chemical_formula_weight 452.53
_space_group_crystal_system monoclinic
_space_group_IT_number 14
_space_group_name_Hall '-P 2ybc'
_space_group_name_H-M_alt 'P 1 21/c 1'
_atom_sites_solution_hydrogens mixed
_audit_creation_method SHELXL-2014/6
_cell_angle_alpha 90
_cell_angle_beta 104.806(9)
_cell_angle_gamma 90
_cell_formula_units_Z 4
_cell_length_a 12.7136(13)
_cell_length_b 19.6481(16)
_cell_length_c 10.0368(13)
_cell_measurement_reflns_used 10624
_cell_measurement_temperature 173(2)
_cell_measurement_theta_max 26.0
_cell_measurement_theta_min 3.3
_cell_volume 2423.9(5)
_computing_cell_refinement 'X-Area (Stoe & Cie, 2001)'
_computing_data_collection 'X-Area (Stoe & Cie, 2001)'
_computing_data_reduction 'X-Area (Stoe & Cie, 2001)'
_computing_molecular_graphics 'XP in SHELXTL-Plus (Sheldrick, 2008)'
_computing_publication_material SHELXL97
_computing_structure_refinement 'S'SHELXL (Sheldrick, 2008)'
_computing_structure_solution 'SHELXS (Sheldrick, 2008)'
_diffrn_ambient_temperature 173(2)
_diffrn_measured_fraction_theta_full 0.997
_diffrn_measured_fraction_theta_max 0.985
_diffrn_measurement_device_type 'STOE IPDS II two-circle-diffractometer'
_diffrn_measurement_method \w
_diffrn_radiation_type MoK\a
_diffrn_radiation_wavelength 0.71073
_diffrn_reflns_av_R_equivalents 0.1296
_diffrn_reflns_av_unetI/netI 0.0836
_diffrn_reflns_Laue_measured_fraction_full 0.997
_diffrn_reflns_Laue_measured_fraction_max 0.985
_diffrn_reflns_limit_h_max 15
_diffrn_reflns_limit_h_min -14
_diffrn_reflns_limit_k_max 23
_diffrn_reflns_limit_k_min -23
_diffrn_reflns_limit_l_max 11
_diffrn_reflns_limit_l_min -12
_diffrn_reflns_number 19881
_diffrn_reflns_point_group_measured_fraction_full 0.997
_diffrn_reflns_point_group_measured_fraction_max 0.985
_diffrn_reflns_theta_full 25.000
_diffrn_reflns_theta_max 25.729
_diffrn_reflns_theta_min 3.473
_diffrn_source 'Genix 3D I\mS microfocus X-ray source'
_exptl_absorpt_coefficient_mu 0.080
_exptl_absorpt_correction_T_max 0.983
_exptl_absorpt_correction_T_min 0.947
_exptl_absorpt_correction_type multi-scan
_exptl_absorpt_process_details 'MULABS (Spek, 2003; Blessing, 1995)'
_exptl_crystal_colour colourless
_exptl_crystal_density_diffrn 1.240
_exptl_crystal_description needle
_exptl_crystal_F_000 960
_exptl_crystal_size_max 0.240
_exptl_crystal_size_mid 0.110
_exptl_crystal_size_min 0.030
_refine_diff_density_max 0.555
_refine_diff_density_min -0.251
_refine_diff_density_rms 0.055
_refine_ls_extinction_coef 0.013(2)
_refine_ls_extinction_expression Fc^*^=kFc[1+0.001xFc^2^\l^3^/sin(2\q)]^-1/4^
_refine_ls_extinction_method SHELXL
_refine_ls_goodness_of_fit_ref 1.037
_refine_ls_hydrogen_treatment mixed
_refine_ls_matrix_type full
_refine_ls_number_parameters 317
_refine_ls_number_reflns 4554
_refine_ls_number_restraints 0
_refine_ls_restrained_S_all 1.037
_refine_ls_R_factor_all 0.0837
_refine_ls_R_factor_gt 0.0630
_refine_ls_shift/su_max 0.000
_refine_ls_shift/su_mean 0.000
_refine_ls_structure_factor_coef Fsqd
_refine_ls_weighting_details 'w=1/[\s^2^(Fo^2^)+(0.0883P)^2^+0.6564P] where P=(Fo^2^+2Fc^2^)/3'
_refine_ls_weighting_scheme calc
_refine_ls_wR_factor_gt 0.1608
_refine_ls_wR_factor_ref 0.1724
_reflns_Friedel_coverage 0.000
_reflns_number_gt 3452
_reflns_number_total 4554
_reflns_threshold_expression 'I > 2\s(I)'
_cod_data_source_file 11c.cif
_cod_data_source_block ma7
_cod_original_sg_symbol_H-M 'P 21/c'
_cod_database_code 1556002
_shelx_space_group_comment
; 
The symmetry employed for this shelxl refinement is uniquely defined 
by the following loop, which should always be used as a source of 
symmetry information in preference to the above space-group names. 
They are only intended as comments. 
;
_shelx_estimated_absorpt_t_min 0.981
_shelx_estimated_absorpt_t_max 0.998
_shelxl_version_number 2014/6

loop_
_space_group_symop_operation_xyz
'x, y, z'
'-x, y+1/2, -z+1/2'
'-x, -y, -z'
'x, -y-1/2, z-1/2'

loop_
_atom_site_label
_atom_site_type_symbol
_atom_site_fract_x
_atom_site_fract_y
_atom_site_fract_z
_atom_site_U_iso_or_equiv
_atom_site_adp_type
_atom_site_occupancy
_atom_site_site_symmetry_order
_atom_site_calc_flag
_atom_site_refinement_flags_posn
_atom_site_refinement_flags_adp
O1 O 0.50024(12) 0.23447(8) 0.84627(16) 0.0365(4) Uani 1 1 d . .
O2 O 0.11736(15) 0.45290(9) 0.6282(2) 0.0580(6) Uani 1 1 d . .
N1 N 0.46620(15) 0.25902(9) 0.6204(2) 0.0344(4) Uani 1 1 d . .
H1 H 0.4862(19) 0.2562(11) 0.542(3) 0.031(6) Uiso 1 1 d . .
N2 N 0.13554(15) 0.34748(9) 0.5498(2) 0.0360(5) Uani 1 1 d . .
H2 H 0.104(3) 0.3081(18) 0.533(4) 0.069(10) Uiso 1 1 d . .
C1 C 0.52080(16) 0.22624(10) 0.7341(2) 0.0281(4) Uani 1 1 d . .
C2 C 0.38278(17) 0.31035(11) 0.6249(2) 0.0345(5) Uani 1 1 d . .
H2A H 0.3426 0.2951 0.6932 0.041 Uiso 1 1 calc R U
C3 C 0.30185(17) 0.31274(10) 0.4813(2) 0.0322(5) Uani 1 1 d . .
H3 H 0.3441 0.3258 0.4137 0.039 Uiso 1 1 calc R U
C4 C 0.21343(16) 0.36754(10) 0.4734(2) 0.0319(5) Uani 1 1 d . .
H4 H 0.2498 0.4104 0.5150 0.038 Uiso 1 1 calc R U
C5 C 0.08596(17) 0.39435(10) 0.6123(3) 0.0341(5) Uani 1 1 d . .
C6 C 0.2521(2) 0.24271(11) 0.4385(3) 0.0428(6) Uani 1 1 d . .
H6A H 0.2012 0.2458 0.3472 0.064 Uiso 1 1 calc R U
H6B H 0.3100 0.2103 0.4355 0.064 Uiso 1 1 calc R U
H6C H 0.2132 0.2271 0.5056 0.064 Uiso 1 1 calc R U
C11 C 0.60871(16) 0.17809(9) 0.7190(2) 0.0288(4) Uani 1 1 d . .
C12 C 0.62197(19) 0.15792(11) 0.5918(2) 0.0370(5) Uani 1 1 d . .
H12 H 0.5750 0.1752 0.5095 0.044 Uiso 1 1 calc R U
C13 C 0.7040(2) 0.11236(12) 0.5849(3) 0.0457(6) Uani 1 1 d . .
H13 H 0.7138 0.0990 0.4979 0.055 Uiso 1 1 calc R U
C14 C 0.77173(19) 0.08632(11) 0.7048(3) 0.0447(6) Uani 1 1 d . .
H14 H 0.8273 0.0548 0.6999 0.054 Uiso 1 1 calc R U
C15 C 0.75843(19) 0.10605(12) 0.8305(3) 0.0457(6) Uani 1 1 d . .
H15 H 0.8045 0.0878 0.9125 0.055 Uiso 1 1 calc R U
C16 C 0.67839(18) 0.15234(11) 0.8388(3) 0.0378(5) Uani 1 1 d . .
H16 H 0.6709 0.1666 0.9264 0.045 Uiso 1 1 calc R U
C21 C 0.43594(18) 0.37818(12) 0.6719(3) 0.0410(6) Uani 1 1 d . .
C22 C 0.4072(2) 0.41713(15) 0.7713(3) 0.0572(8) Uani 1 1 d . .
H22 H 0.3531 0.4010 0.8135 0.069 Uiso 1 1 calc R U
C23 C 0.4562(4) 0.47949(19) 0.8103(5) 0.0864(13) Uani 1 1 d . .
H23 H 0.4347 0.5053 0.8788 0.104 Uiso 1 1 calc R U
C24 C 0.5333(3) 0.5046(2) 0.7541(6) 0.0940(15) Uani 1 1 d . .
H24 H 0.5668 0.5471 0.7830 0.113 Uiso 1 1 calc R U
C25 C 0.5623(3) 0.46712(17) 0.6542(5) 0.0817(12) Uani 1 1 d . .
H25 H 0.6162 0.4843 0.6127 0.098 Uiso 1 1 calc R U
C26 C 0.5143(2) 0.40429(14) 0.6119(4) 0.0566(7) Uani 1 1 d . .
H26 H 0.5353 0.3793 0.5419 0.068 Uiso 1 1 calc R U
C41 C 0.15450(18) 0.38193(10) 0.3265(3) 0.0358(5) Uani 1 1 d . .
O42 O 0.21480(14) 0.40469(8) 0.24237(18) 0.0439(4) Uani 1 1 d . .
C43 C 0.1429(2) 0.41302(12) 0.1130(3) 0.0501(7) Uani 1 1 d . .
C44 C 0.0418(2) 0.39630(14) 0.1164(3) 0.0515(7) Uani 1 1 d . .
H44 H -0.0219 0.3974 0.0422 0.062 Uiso 1 1 calc R U
C45 C 0.0498(2) 0.37638(13) 0.2555(3) 0.0484(6) Uani 1 1 d . .
H45 H -0.0086 0.3618 0.2915 0.058 Uiso 1 1 calc R U
C46 C 0.1922(3) 0.43817(16) 0.0055(4) 0.0666(9) Uani 1 1 d . .
H46A H 0.1370 0.4395 -0.0828 0.100 Uiso 1 1 calc R U
H46B H 0.2515 0.4077 -0.0020 0.100 Uiso 1 1 calc R U
H46C H 0.2210 0.4841 0.0295 0.100 Uiso 1 1 calc R U
C51 C -0.00894(16) 0.37014(11) 0.6620(2) 0.0339(5) Uani 1 1 d . .
C52 C -0.0381(2) 0.30234(12) 0.6677(3) 0.0469(6) Uani 1 1 d . .
H52 H 0.0049 0.2678 0.6414 0.056 Uiso 1 1 calc R U
C53 C -0.1291(2) 0.28457(14) 0.7113(4) 0.0580(8) Uani 1 1 d . .
H53 H -0.1491 0.2381 0.7132 0.070 Uiso 1 1 calc R U
C54 C -0.1908(2) 0.33419(16) 0.7519(4) 0.0576(8) Uani 1 1 d . .
H54 H -0.2527 0.3220 0.7831 0.069 Uiso 1 1 calc R U
C55 C -0.1621(2) 0.40161(15) 0.7469(3) 0.0535(7) Uani 1 1 d . .
H55 H -0.2052 0.4359 0.7740 0.064 Uiso 1 1 calc R U
C56 C -0.07226(19) 0.41988(12) 0.7035(3) 0.0420(6) Uani 1 1 d . .
H56 H -0.0530 0.4665 0.7017 0.050 Uiso 1 1 calc R U

loop_
_atom_site_aniso_label
_atom_site_aniso_U_11
_atom_site_aniso_U_22
_atom_site_aniso_U_33
_atom_site_aniso_U_23
_atom_site_aniso_U_13
_atom_site_aniso_U_12
O1 0.0395(8) 0.0512(9) 0.0206(9) 0.0007(6) 0.0108(7) 0.0042(7)
O2 0.0542(11) 0.0432(9) 0.0860(16) -0.0250(9) 0.0348(11) -0.0116(8)
N1 0.0397(10) 0.0455(10) 0.0208(10) 0.0054(7) 0.0129(8) 0.0170(8)
N2 0.0361(10) 0.0311(9) 0.0447(13) 0.0023(8) 0.0176(9) 0.0035(7)
C1 0.0308(10) 0.0323(9) 0.0208(11) 0.0004(8) 0.0060(8) -0.0015(7)
C2 0.0348(11) 0.0431(11) 0.0277(12) 0.0011(9) 0.0118(9) 0.0135(9)
C3 0.0317(11) 0.0392(10) 0.0261(12) 0.0009(8) 0.0081(9) 0.0065(8)
C4 0.0265(10) 0.0343(10) 0.0345(13) 0.0021(8) 0.0072(9) 0.0031(8)
C5 0.0290(10) 0.0363(11) 0.0355(13) -0.0032(9) 0.0052(9) 0.0014(8)
C6 0.0447(13) 0.0383(11) 0.0467(16) -0.0058(10) 0.0140(11) 0.0078(9)
C11 0.0294(10) 0.0305(9) 0.0252(11) 0.0027(8) 0.0046(8) -0.0005(7)
C12 0.0432(12) 0.0377(10) 0.0290(13) 0.0037(9) 0.0072(10) 0.0123(9)
C13 0.0534(15) 0.0433(12) 0.0423(15) -0.0013(10) 0.0156(12) 0.0145(10)
C14 0.0356(12) 0.0386(11) 0.0564(18) 0.0009(11) 0.0053(11) 0.0104(9)
C15 0.0353(12) 0.0471(12) 0.0455(16) 0.0061(11) -0.0063(11) 0.0082(10)
C16 0.0359(11) 0.0442(11) 0.0296(13) 0.0010(9) 0.0015(9) 0.0029(9)
C21 0.0360(12) 0.0485(12) 0.0326(13) -0.0047(10) -0.0021(10) 0.0162(10)
C22 0.0597(16) 0.0634(16) 0.0421(17) -0.0127(13) 0.0010(13) 0.0227(13)
C23 0.090(3) 0.069(2) 0.075(3) -0.0255(18) -0.025(2) 0.0290(19)
C24 0.060(2) 0.069(2) 0.123(4) -0.016(2) -0.031(2) 0.0152(17)
C25 0.0566(19) 0.0613(18) 0.116(4) -0.011(2) 0.001(2) 0.0047(14)
C26 0.0428(14) 0.0561(14) 0.071(2) -0.0055(14) 0.0153(14) 0.0046(11)
C41 0.0361(11) 0.0331(10) 0.0355(13) 0.0024(9) 0.0042(10) 0.0018(8)
O42 0.0486(9) 0.0479(9) 0.0317(10) 0.0048(7) 0.0036(7) -0.0014(7)
C43 0.0651(17) 0.0416(12) 0.0410(16) 0.0006(11) 0.0086(13) 0.0003(11)
C44 0.0413(13) 0.0608(15) 0.0450(17) 0.0039(12) -0.0028(11) -0.0002(11)
C45 0.0340(12) 0.0565(14) 0.0487(17) 0.0037(12) -0.0005(11) -0.0005(10)
C46 0.089(2) 0.0602(17) 0.050(2) 0.0048(14) 0.0161(17) -0.0096(15)
C51 0.0263(10) 0.0430(11) 0.0306(13) -0.0027(9) 0.0041(9) 0.0019(8)
C52 0.0398(13) 0.0416(12) 0.0638(19) 0.0045(11) 0.0216(12) 0.0046(9)
C53 0.0496(15) 0.0527(14) 0.078(2) 0.0026(14) 0.0278(15) -0.0058(11)
C54 0.0394(14) 0.0754(18) 0.064(2) -0.0085(15) 0.0241(14) -0.0039(12)
C55 0.0382(13) 0.0666(16) 0.0596(19) -0.0185(14) 0.0195(12) 0.0030(11)
C56 0.0371(12) 0.0460(12) 0.0428(15) -0.0103(10) 0.0100(11) 0.0011(9)

loop_
_atom_type_symbol
_atom_type_description
_atom_type_scat_dispersion_real
_atom_type_scat_dispersion_imag
_atom_type_scat_source
C C 0.0033 0.0016 'International Tables Vol C Tables 4.2.6.8 and 6.1.1.4'
H H 0.0000 0.0000 'International Tables Vol C Tables 4.2.6.8 and 6.1.1.4'
N N 0.0061 0.0033 'International Tables Vol C Tables 4.2.6.8 and 6.1.1.4'
O O 0.0106 0.0060 'International Tables Vol C Tables 4.2.6.8 and 6.1.1.4'

loop_
_geom_angle_atom_site_label_1
_geom_angle_atom_site_label_2
_geom_angle_atom_site_label_3
_geom_angle
C1 N1 C2 121.57(19)
C1 N1 H1 121.4(15)
C2 N1 H1 116.3(15)
C5 N2 C4 121.31(18)
C5 N2 H2 116(2)
C4 N2 H2 119(2)
O1 C1 N1 122.12(19)
O1 C1 C11 120.90(19)
N1 C1 C11 116.98(18)
N1 C2 C21 110.16(18)
N1 C2 C3 107.82(17)
C21 C2 C3 113.73(18)
N1 C2 H2A 108.3
C21 C2 H2A 108.3
C3 C2 H2A 108.3
C6 C3 C2 111.36(19)
C6 C3 C4 111.68(17)
C2 C3 C4 111.87(17)
C6 C3 H3 107.2
C2 C3 H3 107.2
C4 C3 H3 107.2
N2 C4 C41 109.45(18)
N2 C4 C3 111.65(17)
C41 C4 C3 110.87(19)
N2 C4 H4 108.3
C41 C4 H4 108.3
C3 C4 H4 108.3
O2 C5 N2 121.8(2)
O2 C5 C51 121.5(2)
N2 C5 C51 116.62(18)
C3 C6 H6A 109.5
C3 C6 H6B 109.5
H6A C6 H6B 109.5
C3 C6 H6C 109.5
H6A C6 H6C 109.5
H6B C6 H6C 109.5
C12 C11 C16 119.37(19)
C12 C11 C1 122.81(19)
C16 C11 C1 117.8(2)
C11 C12 C13 119.9(2)
C11 C12 H12 120.0
C13 C12 H12 120.0
C14 C13 C12 120.2(2)
C14 C13 H13 119.9
C12 C13 H13 119.9
C15 C14 C13 120.0(2)
C15 C14 H14 120.0
C13 C14 H14 120.0
C14 C15 C16 120.5(2)
C14 C15 H15 119.8
C16 C15 H15 119.8
C15 C16 C11 120.1(2)
C15 C16 H16 119.9
C11 C16 H16 119.9
C22 C21 C26 117.5(3)
C22 C21 C2 122.3(3)
C26 C21 C2 120.2(2)
C21 C22 C23 120.8(4)
C21 C22 H22 119.6
C23 C22 H22 119.6
C24 C23 C22 122.0(4)
C24 C23 H23 119.0
C22 C23 H23 119.0
C23 C24 C25 118.2(4)
C23 C24 H24 120.9
C25 C24 H24 120.9
C24 C25 C26 121.3(4)
C24 C25 H25 119.3
C26 C25 H25 119.3
C21 C26 C25 120.2(3)
C21 C26 H26 119.9
C25 C26 H26 119.9
C45 C41 O42 109.7(2)
C45 C41 C4 133.2(2)
O42 C41 C4 117.08(19)
C41 O42 C43 106.21(19)
C44 C43 O42 110.7(3)
C44 C43 C46 134.2(3)
O42 C43 C46 115.1(3)
C43 C44 C45 105.3(2)
C43 C44 H44 127.4
C45 C44 H44 127.4
C41 C45 C44 108.1(2)
C41 C45 H45 126.0
C44 C45 H45 126.0
C43 C46 H46A 109.5
C43 C46 H46B 109.5
H46A C46 H46B 109.5
C43 C46 H46C 109.5
H46A C46 H46C 109.5
H46B C46 H46C 109.5
C52 C51 C56 118.7(2)
C52 C51 C5 124.43(19)
C56 C51 C5 116.9(2)
C53 C52 C51 120.6(2)
C53 C52 H52 119.7
C51 C52 H52 119.7
C54 C53 C52 120.1(3)
C54 C53 H53 120.0
C52 C53 H53 120.0
C53 C54 C55 119.7(2)
C53 C54 H54 120.2
C55 C54 H54 120.2
C56 C55 C54 120.8(2)
C56 C55 H55 119.6
C54 C55 H55 119.6
C55 C56 C51 120.2(2)
C55 C56 H56 119.9
C51 C56 H56 119.9

loop_
_geom_bond_atom_site_label_1
_geom_bond_atom_site_label_2
_geom_bond_distance
O1 C1 1.230(3)
O2 C5 1.215(3)
N1 C1 1.340(3)
N1 C2 1.472(3)
N1 H1 0.88(3)
N2 C5 1.357(3)
N2 C4 1.453(3)
N2 H2 0.87(4)
C1 C11 1.501(3)
C2 C21 1.514(3)
C2 C3 1.542(3)
C2 H2A 1.0000
C3 C6 1.529(3)
C3 C4 1.544(3)
C3 H3 1.0000
C4 C41 1.500(3)
C4 H4 1.0000
C5 C51 1.496(3)
C6 H6A 0.9800
C6 H6B 0.9800
C6 H6C 0.9800
C11 C12 1.387(3)
C11 C16 1.394(3)
C12 C13 1.390(3)
C12 H12 0.9500
C13 C14 1.386(4)
C13 H13 0.9500
C14 C15 1.371(4)
C14 H14 0.9500
C15 C16 1.383(3)
C15 H15 0.9500
C16 H16 0.9500
C21 C22 1.379(4)
C21 C26 1.387(4)
C22 C23 1.385(5)
C22 H22 0.9500
C23 C24 1.343(7)
C23 H23 0.9500
C24 C25 1.368(7)
C24 H24 0.9500
C25 C26 1.394(4)
C25 H25 0.9500
C26 H26 0.9500
C41 C45 1.344(3)
C41 O42 1.354(3)
O42 C43 1.394(3)
C43 C44 1.336(4)
C43 C46 1.464(4)
C44 C45 1.428(4)
C44 H44 0.9500
C45 H45 0.9500
C46 H46A 0.9800
C46 H46B 0.9800
C46 H46C 0.9800
C51 C52 1.388(3)
C51 C56 1.396(3)
C52 C53 1.383(4)
C52 H52 0.9500
C53 C54 1.376(4)
C53 H53 0.9500
C54 C55 1.378(4)
C54 H54 0.9500
C55 C56 1.371(4)
C55 H55 0.9500
C56 H56 0.9500

loop_
_geom_hbond_atom_site_label_D
_geom_hbond_atom_site_label_H
_geom_hbond_atom_site_label_A
_geom_hbond_distance_DH
_geom_hbond_distance_HA
_geom_hbond_distance_DA
_geom_hbond_angle_DHA
_geom_hbond_site_symmetry_A
N1 H1 O1 0.88(3) 2.03(3) 2.895(3) 166(2) 4_565
C3 H3 O1 1.00 2.55 3.287(3) 130.6 4_565

loop_
_geom_torsion_atom_site_label_1
_geom_torsion_atom_site_label_2
_geom_torsion_atom_site_label_3
_geom_torsion_atom_site_label_4
_geom_torsion
C2 N1 C1 O1 4.0(3)
C2 N1 C1 C11 -176.38(18)
C1 N1 C2 C21 81.7(3)
C1 N1 C2 C3 -153.7(2)
N1 C2 C3 C6 56.7(2)
C21 C2 C3 C6 179.18(18)
N1 C2 C3 C4 -177.53(17)
C21 C2 C3 C4 -55.1(2)
C5 N2 C4 C41 -88.5(3)
C5 N2 C4 C3 148.3(2)
C6 C3 C4 N2 52.9(3)
C2 C3 C4 N2 -72.7(2)
C6 C3 C4 C41 -69.4(2)
C2 C3 C4 C41 164.98(18)
C4 N2 C5 O2 -13.1(4)
C4 N2 C5 C51 167.5(2)
O1 C1 C11 C12 168.1(2)
N1 C1 C11 C12 -11.5(3)
O1 C1 C11 C16 -11.0(3)
N1 C1 C11 C16 169.40(19)
C16 C11 C12 C13 0.1(3)
C1 C11 C12 C13 -179.0(2)
C11 C12 C13 C14 0.9(4)
C12 C13 C14 C15 -0.6(4)
C13 C14 C15 C16 -0.6(4)
C14 C15 C16 C11 1.6(4)
C12 C11 C16 C15 -1.3(3)
C1 C11 C16 C15 177.8(2)
N1 C2 C21 C22 -133.3(2)
C3 C2 C21 C22 105.5(3)
N1 C2 C21 C26 48.6(3)
C3 C2 C21 C26 -72.5(3)
C26 C21 C22 C23 -0.8(4)
C2 C21 C22 C23 -178.9(3)
C21 C22 C23 C24 -0.2(5)
C22 C23 C24 C25 0.9(6)
C23 C24 C25 C26 -0.6(6)
C22 C21 C26 C25 1.1(4)
C2 C21 C26 C25 179.3(3)
C24 C25 C26 C21 -0.5(5)
N2 C4 C41 C45 -4.0(3)
C3 C4 C41 C45 119.6(3)
N2 C4 C41 O42 176.77(17)
C3 C4 C41 O42 -59.6(2)
C45 C41 O42 C43 -0.4(3)
C4 C41 O42 C43 179.00(19)
C41 O42 C43 C44 0.2(3)
C41 O42 C43 C46 179.5(2)
O42 C43 C44 C45 0.1(3)
C46 C43 C44 C45 -179.1(3)
O42 C41 C45 C44 0.4(3)
C4 C41 C45 C44 -178.8(2)
C43 C44 C45 C41 -0.3(3)
O2 C5 C51 C52 -169.0(3)
N2 C5 C51 C52 10.5(4)
O2 C5 C51 C56 11.8(4)
N2 C5 C51 C56 -168.8(2)
C56 C51 C52 C53 1.1(4)
C5 C51 C52 C53 -178.1(3)
C51 C52 C53 C54 -1.1(5)
C52 C53 C54 C55 0.9(5)
C53 C54 C55 C56 -0.7(5)
C54 C55 C56 C51 0.7(4)
C52 C51 C56 C55 -0.9(4)
C5 C51 C56 C55 178.3(2)
